data_7017090
loop_
_publ_author_name
'K\"oberl, Mathias'
'Cokoja, Mirza'
'Bechlars, Bettina'
'Herdtweck, Eberhardt'
'K\"uhn, Fritz E'

_publ_section_title
;
 Dicarboxylate-bridged (Mo(2))(n) (n = 2, 3, 4) paddle-wheel complexes:
 potential intermediate building blocks for metal-organic frameworks.
;
_journal_issue 43
_journal_name_full 'Dalton transactions (Cambridge, England : 2003)'
_journal_page_first 11490
_journal_page_last 11496
_journal_paper_doi 10.1039/c1dt11249j
_journal_volume 40
_journal_year 2011
_chemical_formula_moiety 'C36 H48 Mo4 N12 O8, 4(B F4), 2(C2 H3 N)'
_chemical_formula_sum 'C40 H54 B4 F16 Mo4 N14 O8'
_chemical_formula_weight 1589.97
_chemical_name_systematic
;
?
;
_space_group_IT_number 2
_symmetry_cell_setting triclinic
_symmetry_Int_Tables_number 2
_symmetry_space_group_name_Hall '-P 1'
_symmetry_space_group_name_H-M 'P -1'
_atom_sites_solution_hydrogens geom
_atom_sites_solution_primary direct
_atom_sites_solution_secondary difmap
_audit_creation_date 26-Apr-11
_audit_creation_method SHELXL-97
_audit_update_record
;
26-Apr-11 Updated by the Author B.B.
Text writing by B.B.
Checkcif OK
;
_cell_angle_alpha 89.095(2)
_cell_angle_beta 86.007(2)
_cell_angle_gamma 64.711(2)
_cell_formula_units_Z 1
_cell_length_a 10.6698(4)
_cell_length_b 10.7944(5)
_cell_length_c 15.1873(6)
_cell_measurement_reflns_used 9905
_cell_measurement_temperature 123(2)
_cell_measurement_theta_max 26.01
_cell_measurement_theta_min 2.34
_cell_volume 1577.52(12)
_computing_cell_refinement 'SAINT (Bruker 2008b)'
_computing_data_collection 'APEXII Control Software (Bruker, 2008a)'
_computing_data_reduction 'SAINT (Bruker 2008b)'
_computing_molecular_graphics 'DIAMOND (Brandenburg, 2005)'
_computing_publication_material 'DIAMOND (Brandenburg, 2005)'
_computing_structure_refinement 'SHELXL-97 (Sheldrick, 1998)'
_computing_structure_solution 'SHELXS-97 (Sheldrick, 1998)'
_diffrn_ambient_temperature 123(2)
_diffrn_detector 'CCD plate'
_diffrn_detector_area_resol_mean '16 #8 for binned mode'
_diffrn_measured_fraction_theta_full 0.991
_diffrn_measured_fraction_theta_max 0.991
_diffrn_measurement_device '\k-geometry diffractometer'
_diffrn_measurement_device_type 'Bruker APEX-II CCD'
_diffrn_measurement_method 'phi-and omega-rotation'
_diffrn_radiation_monochromator graphite
_diffrn_radiation_source 'rotating anode FR591'
_diffrn_radiation_type MoK\a
_diffrn_radiation_wavelength 0.71073
_diffrn_reflns_av_R_equivalents 0.0300
_diffrn_reflns_av_sigmaI/netI 0.0223
_diffrn_reflns_limit_h_max 13
_diffrn_reflns_limit_h_min -13
_diffrn_reflns_limit_k_max 13
_diffrn_reflns_limit_k_min -13
_diffrn_reflns_limit_l_max 18
_diffrn_reflns_limit_l_min -18
_diffrn_reflns_number 27873
_diffrn_reflns_theta_full 26.01
_diffrn_reflns_theta_max 26.01
_diffrn_reflns_theta_min 2.47
_diffrn_standards_decay_% 0
_exptl_absorpt_coefficient_mu 0.880
_exptl_absorpt_correction_T_max 0.8577
_exptl_absorpt_correction_T_min 0.6625
_exptl_absorpt_correction_type multi-scan
_exptl_absorpt_process_details 'SADABS, Bruker, 2008b'
_exptl_crystal_colour red
_exptl_crystal_density_diffrn 1.674
_exptl_crystal_density_method 'not measured'
_exptl_crystal_description fragment
_exptl_crystal_F_000 788
_exptl_crystal_size_max 0.51
_exptl_crystal_size_mid 0.51
_exptl_crystal_size_min 0.18
_refine_diff_density_max 0.900
_refine_diff_density_min -0.684
_refine_diff_density_rms 0.078
_refine_ls_extinction_method none
_refine_ls_goodness_of_fit_ref 1.058
_refine_ls_hydrogen_treatment constr
_refine_ls_matrix_type full
_refine_ls_number_parameters 395
_refine_ls_number_reflns 6159
_refine_ls_number_restraints 0
_refine_ls_restrained_S_all 1.058
_refine_ls_R_factor_all 0.0238
_refine_ls_R_factor_gt 0.0231
_refine_ls_shift/su_max 0.002
_refine_ls_shift/su_mean 0.000
_refine_ls_structure_factor_coef Fsqd
_refine_ls_weighting_details 'calc w=1/[\s^2^(Fo^2^)+(0.0262P)^2^+1.8880P] where P=(Fo^2^+2Fc^2^)/3'
_refine_ls_weighting_scheme calc
_refine_ls_wR_factor_gt 0.0622
_refine_ls_wR_factor_ref 0.0628
_reflns_number_gt 5979
_reflns_number_total 6159
_reflns_threshold_expression >2\s(I)
_cod_data_source_file c1dt11249j.txt
_cod_data_source_block 4
_cod_original_cell_volume 1577.52(11)
_cod_original_sg_symbol_H-M P-1
_cod_database_code 7017090

loop_
_symmetry_equiv_pos_as_xyz
'x, y, z'
'-x, -y, -z'

loop_
_atom_site_label
_atom_site_type_symbol
_atom_site_fract_x
_atom_site_fract_y
_atom_site_fract_z
_atom_site_U_iso_or_equiv
_atom_site_adp_type
_atom_site_occupancy
_atom_site_symmetry_multiplicity
_atom_site_calc_flag
_atom_site_refinement_flags
Mo1 Mo 0.417464(17) 0.343617(16) 0.668373(11) 0.01558(6) Uani 1 1 d .
Mo2 Mo 0.422297(17) 0.528494(16) 0.715467(10) 0.01544(6) Uani 1 1 d .
O1 O 0.60356(14) 0.29469(14) 0.59162(9) 0.0178(3) Uani 1 1 d .
O2 O 0.60675(14) 0.48673(14) 0.64038(9) 0.0180(3) Uani 1 1 d .
O3 O 0.30800(14) 0.44560(14) 0.56116(9) 0.0178(3) Uani 1 1 d .
O4 O 0.31247(14) 0.63713(14) 0.60952(9) 0.0176(3) Uani 1 1 d .
N1 N 0.22861(18) 0.35578(17) 0.73734(12) 0.0212(4) Uani 1 1 d .
N2 N 0.23571(18) 0.61599(17) 0.80129(11) 0.0201(3) Uani 1 1 d .
N3 N 0.52695(19) 0.19877(18) 0.76613(12) 0.0233(4) Uani 1 1 d .
N4 N 0.54112(18) 0.45441(18) 0.82963(12) 0.0222(4) Uani 1 1 d .
N5 N 0.5765(2) 0.2347(2) 0.24306(15) 0.0359(5) Uani 1 1 d .
N6 N 0.5886(2) 0.8829(2) 0.40016(15) 0.0337(5) Uani 1 1 d .
C1 C 0.6585(2) 0.3789(2) 0.59273(12) 0.0169(4) Uani 1 1 d .
C2 C 0.2159(2) 0.6440(2) 0.46990(13) 0.0181(4) Uani 1 1 d .
C3 C 0.1084(2) 0.6001(2) 0.43334(15) 0.0262(5) Uani 1 1 d .
H3A H 0.1296 0.5693 0.3708 0.031 Uiso 1 1 calc R
H3B H 0.0901 0.5325 0.4704 0.031 Uiso 1 1 calc R
C4 C -0.0037(2) 0.7475(3) 0.44669(17) 0.0357(6) Uani 1 1 d .
H4A H -0.0797 0.7560 0.4910 0.043 Uiso 1 1 calc R
H4B H -0.0416 0.7923 0.3910 0.043 Uiso 1 1 calc R
C5 C 0.1023(2) 0.7937(2) 0.48216(15) 0.0249(4) Uani 1 1 d .
H5A H 0.0808 0.8260 0.5444 0.030 Uiso 1 1 calc R
H5B H 0.1204 0.8604 0.4441 0.030 Uiso 1 1 calc R
C6 C 0.28002(19) 0.5721(2) 0.55317(13) 0.0166(4) Uani 1 1 d .
C7 C 0.1295(2) 0.3661(2) 0.77599(14) 0.0223(4) Uani 1 1 d .
C8 C 0.0023(3) 0.3807(3) 0.82641(17) 0.0334(5) Uani 1 1 d .
H8A H 0.0231 0.3516 0.8872 0.050 Uiso 1 1 calc R
H8B H -0.0357 0.3236 0.7993 0.050 Uiso 1 1 calc R
H8C H -0.0659 0.4769 0.8266 0.050 Uiso 1 1 calc R
C9 C 0.1350(2) 0.6688(2) 0.84418(13) 0.0207(4) Uani 1 1 d .
C10 C 0.0069(2) 0.7344(2) 0.89972(16) 0.0302(5) Uani 1 1 d .
H10A H 0.0054 0.6728 0.9475 0.045 Uiso 1 1 calc R
H10B H -0.0727 0.7550 0.8642 0.045 Uiso 1 1 calc R
H10C H 0.0015 0.8196 0.9250 0.045 Uiso 1 1 calc R
C11 C 0.5793(2) 0.1224(2) 0.81910(17) 0.0313(5) Uani 1 1 d .
C12 C 0.6421(3) 0.0258(3) 0.8890(2) 0.0554(8) Uani 1 1 d .
H12A H 0.5786 0.0514 0.9423 0.083 Uiso 1 1 calc R
H12B H 0.7298 0.0279 0.9020 0.083 Uiso 1 1 calc R
H12C H 0.6599 -0.0669 0.8698 0.083 Uiso 1 1 calc R
C13 C 0.6081(2) 0.4087(2) 0.88727(14) 0.0225(4) Uani 1 1 d .
C14 C 0.6944(2) 0.3473(2) 0.96058(15) 0.0303(5) Uani 1 1 d .
H14A H 0.6397 0.3259 1.0078 0.045 Uiso 1 1 calc R
H14B H 0.7275 0.4119 0.9831 0.045 Uiso 1 1 calc R
H14C H 0.7742 0.2629 0.9402 0.045 Uiso 1 1 calc R
C15 C 0.6272(3) 0.1393(3) 0.20047(17) 0.0339(5) Uani 1 1 d .
C16 C 0.6911(4) 0.0152(4) 0.1463(3) 0.0755(12) Uani 1 1 d .
H16A H 0.6976 -0.0636 0.1819 0.113 Uiso 1 1 calc R
H16B H 0.7845 0.0020 0.1239 0.113 Uiso 1 1 calc R
H16C H 0.6344 0.0235 0.0965 0.113 Uiso 1 1 calc R
C17 C 0.6285(2) 0.9621(2) 0.41542(15) 0.0265(5) Uani 1 1 d .
C18 C 0.6796(3) 1.0633(3) 0.43599(18) 0.0390(6) Uani 1 1 d .
H18A H 0.7594 1.0511 0.3952 0.058 Uiso 1 1 calc R
H18B H 0.7080 1.0511 0.4967 0.058 Uiso 1 1 calc R
H18C H 0.6056 1.1557 0.4299 0.058 Uiso 1 1 calc R
B1 B 0.0622(4) 0.9299(3) 0.2273(2) 0.0506(9) Uani 1 1 d .
F1 F 0.1137(3) 1.0202(2) 0.25296(16) 0.0912(8) Uani 1 1 d .
F2 F 0.15409(17) 0.79852(17) 0.24664(13) 0.0518(4) Uani 1 1 d .
F3 F 0.0501(2) 0.9376(2) 0.13477(13) 0.0643(5) Uani 1 1 d .
F4 F -0.0668(2) 0.9576(3) 0.26761(15) 0.0875(8) Uani 1 1 d .
B2 B 0.7064(3) -0.3126(3) -0.01503(18) 0.0299(5) Uani 1 1 d .
F5 F 0.7188(2) -0.20327(15) 0.02236(10) 0.0498(4) Uani 1 1 d .
F6 F 0.72371(17) -0.30847(18) -0.10633(10) 0.0471(4) Uani 1 1 d .
F7 F 0.57947(19) -0.3133(2) 0.00714(14) 0.0644(5) Uani 1 1 d .
F8 F 0.81293(19) -0.43308(16) 0.01264(13) 0.0541(4) Uani 1 1 d .
N7 N 0.0237(4) 0.3520(3) 0.3232(2) 0.0733(10) Uani 1 1 d .
C19 C 0.1387(4) 0.2933(3) 0.3318(2) 0.0482(7) Uani 1 1 d .
C20 C 0.2841(4) 0.2208(5) 0.3469(4) 0.1026(18) Uani 1 1 d .
H20A H 0.3031 0.2562 0.4009 0.154 Uiso 1 1 calc R
H20B H 0.3400 0.2339 0.2967 0.154 Uiso 1 1 calc R
H20C H 0.3082 0.1229 0.3532 0.154 Uiso 1 1 calc R

loop_
_atom_site_aniso_label
_atom_site_aniso_U_11
_atom_site_aniso_U_22
_atom_site_aniso_U_33
_atom_site_aniso_U_23
_atom_site_aniso_U_13
_atom_site_aniso_U_12
Mo1 0.01592(9) 0.01460(9) 0.01664(9) 0.00094(6) 0.00157(6) -0.00733(7)
Mo2 0.01631(9) 0.01562(9) 0.01457(9) -0.00029(6) 0.00086(6) -0.00726(7)
O1 0.0178(7) 0.0172(7) 0.0194(7) -0.0007(5) 0.0014(5) -0.0088(6)
O2 0.0181(7) 0.0188(7) 0.0187(7) -0.0008(5) 0.0007(5) -0.0097(6)
O3 0.0181(7) 0.0176(7) 0.0187(7) 0.0004(5) -0.0005(5) -0.0087(6)
O4 0.0183(7) 0.0170(7) 0.0177(7) 0.0010(5) -0.0004(5) -0.0079(6)
N1 0.0224(9) 0.0184(8) 0.0228(9) 0.0009(7) 0.0018(7) -0.0094(7)
N2 0.0203(9) 0.0204(8) 0.0195(8) 0.0001(7) -0.0010(7) -0.0085(7)
N3 0.0233(9) 0.0198(8) 0.0267(9) 0.0039(7) -0.0002(7) -0.0094(7)
N4 0.0223(9) 0.0240(9) 0.0202(9) -0.0008(7) 0.0005(7) -0.0100(7)
N5 0.0379(12) 0.0273(11) 0.0443(12) -0.0062(9) 0.0021(10) -0.0161(9)
N6 0.0332(11) 0.0284(10) 0.0415(12) -0.0083(9) 0.0027(9) -0.0157(9)
C1 0.0160(9) 0.0190(9) 0.0157(9) 0.0042(7) -0.0026(7) -0.0074(8)
C2 0.0146(9) 0.0210(10) 0.0180(9) 0.0008(7) -0.0004(7) -0.0071(8)
C3 0.0200(10) 0.0374(12) 0.0259(11) 0.0046(9) -0.0058(9) -0.0163(9)
C4 0.0168(10) 0.0462(15) 0.0390(14) 0.0079(11) -0.0034(10) -0.0087(10)
C5 0.0152(10) 0.0241(11) 0.0274(11) 0.0042(8) 0.0013(8) -0.0015(8)
C6 0.0122(8) 0.0199(9) 0.0175(9) 0.0005(7) 0.0033(7) -0.0073(7)
C7 0.0240(11) 0.0191(10) 0.0244(10) -0.0012(8) 0.0019(9) -0.0102(8)
C8 0.0290(12) 0.0409(13) 0.0358(13) -0.0032(10) 0.0101(10) -0.0217(11)
C9 0.0226(11) 0.0194(9) 0.0208(10) 0.0019(8) -0.0034(8) -0.0093(8)
C10 0.0215(11) 0.0314(12) 0.0302(12) -0.0030(9) 0.0061(9) -0.0053(9)
C11 0.0282(12) 0.0269(11) 0.0373(13) 0.0087(10) -0.0023(10) -0.0107(10)
C12 0.0485(17) 0.0467(17) 0.0586(19) 0.0324(15) -0.0093(14) -0.0089(14)
C13 0.0225(10) 0.0225(10) 0.0223(11) -0.0015(8) 0.0014(9) -0.0098(8)
C14 0.0309(12) 0.0317(12) 0.0266(11) 0.0036(9) -0.0097(9) -0.0107(10)
C15 0.0340(13) 0.0321(13) 0.0415(14) -0.0027(11) -0.0040(11) -0.0193(11)
C16 0.079(3) 0.059(2) 0.083(3) -0.043(2) 0.008(2) -0.026(2)
C17 0.0270(11) 0.0229(10) 0.0272(11) -0.0032(9) 0.0046(9) -0.0093(9)
C18 0.0514(16) 0.0328(13) 0.0423(14) -0.0090(11) 0.0081(12) -0.0284(12)
B1 0.056(2) 0.0348(16) 0.053(2) -0.0019(14) 0.0196(16) -0.0156(15)
F1 0.153(2) 0.0538(12) 0.0820(16) -0.0185(11) 0.0191(16) -0.0625(15)
F2 0.0389(9) 0.0385(9) 0.0770(12) -0.0064(8) -0.0023(8) -0.0155(7)
F3 0.0773(14) 0.0559(11) 0.0529(11) 0.0011(9) 0.0181(10) -0.0253(10)
F4 0.0454(11) 0.0996(17) 0.0696(14) 0.0310(12) 0.0227(10) 0.0100(11)
B2 0.0300(13) 0.0276(13) 0.0331(14) 0.0040(10) 0.0006(11) -0.0138(11)
F5 0.0832(13) 0.0299(8) 0.0370(8) -0.0043(6) -0.0033(8) -0.0248(8)
F6 0.0497(9) 0.0625(11) 0.0347(8) -0.0088(7) 0.0022(7) -0.0297(8)
F7 0.0396(10) 0.0832(14) 0.0718(13) 0.0056(11) 0.0136(9) -0.0304(10)
F8 0.0540(10) 0.0324(8) 0.0745(12) 0.0111(8) -0.0186(9) -0.0154(8)
N7 0.084(2) 0.0383(14) 0.099(2) 0.0052(15) -0.058(2) -0.0198(15)
C19 0.063(2) 0.0383(15) 0.0408(15) 0.0038(12) -0.0083(14) -0.0187(14)
C20 0.042(2) 0.111(4) 0.126(4) 0.026(3) 0.025(2) -0.010(2)

loop_
_atom_type_symbol
_atom_type_description
_atom_type_scat_dispersion_real
_atom_type_scat_dispersion_imag
_atom_type_scat_source
C C 0.0033 0.0016 'International Tables Vol C Tables 4.2.6.8 and 6.1.1.4'
H H 0.0000 0.0000 'International Tables Vol C Tables 4.2.6.8 and 6.1.1.4'
N N 0.0061 0.0033 'International Tables Vol C Tables 4.2.6.8 and 6.1.1.4'
O O 0.0106 0.0060 'International Tables Vol C Tables 4.2.6.8 and 6.1.1.4'
B B 0.0013 0.0007 'International Tables Vol C Tables 4.2.6.8 and 6.1.1.4'
F F 0.0171 0.0103 'International Tables Vol C Tables 4.2.6.8 and 6.1.1.4'
Mo Mo -1.6832 0.6857 'International Tables Vol C Tables 4.2.6.8 and 6.1.1.4'

loop_
_geom_angle_atom_site_label_1
_geom_angle_atom_site_label_2
_geom_angle_atom_site_label_3
_geom_angle
_geom_angle_site_symmetry_1
_geom_angle_site_symmetry_3
O3 Mo1 O1 89.24(5) . .
O3 Mo1 N3 166.92(6) . .
O1 Mo1 N3 90.61(6) . .
O3 Mo1 Mo2 91.31(4) . .
O1 Mo1 Mo2 90.66(4) . .
N3 Mo1 Mo2 101.77(5) . .
O3 Mo1 N1 90.80(6) . .
O1 Mo1 N1 168.54(6) . .
N3 Mo1 N1 86.77(7) . .
Mo2 Mo1 N1 100.79(5) . .
O2 Mo2 O4 89.02(5) . .
O2 Mo2 N2 166.20(6) . .
O4 Mo2 N2 90.13(6) . .
O2 Mo2 Mo1 91.37(4) . .
O4 Mo2 Mo1 90.69(4) . .
N2 Mo2 Mo1 102.41(5) . .
O2 Mo2 N4 88.71(6) . .
O4 Mo2 N4 168.12(6) . .
N2 Mo2 N4 89.30(6) . .
Mo1 Mo2 N4 101.03(5) . .
C1 O1 Mo1 117.70(12) . .
C1 O2 Mo2 117.96(12) . .
C6 O3 Mo1 117.76(12) . .
C6 O4 Mo2 118.04(12) . .
C7 N1 Mo1 177.13(17) . .
C9 N2 Mo2 176.23(17) . .
C11 N3 Mo1 176.95(18) . .
C13 N4 Mo2 176.15(17) . .
O2 C1 O1 122.27(18) . .
O2 C1 C2 118.12(17) . 2_666
O1 C1 C2 119.45(17) . 2_666
C6 C2 C1 103.35(15) . 2_666
C6 C2 C3 115.27(16) . .
C1 C2 C3 115.32(17) 2_666 .
C6 C2 C5 116.17(16) . .
C1 C2 C5 117.03(17) 2_666 .
C3 C2 C5 90.21(16) . .
C4 C3 C2 89.58(17) . .
C4 C3 H3A 113.7 . .
C2 C3 H3A 113.7 . .
C4 C3 H3B 113.7 . .
C2 C3 H3B 113.7 . .
H3A C3 H3B 111.0 . .
C3 C4 C5 91.20(16) . .
C3 C4 H4A 113.4 . .
C5 C4 H4A 113.4 . .
C3 C4 H4B 113.4 . .
C5 C4 H4B 113.4 . .
H4A C4 H4B 110.7 . .
C4 C5 C2 89.01(17) . .
C4 C5 H5A 113.8 . .
C2 C5 H5A 113.8 . .
C4 C5 H5B 113.8 . .
C2 C5 H5B 113.8 . .
H5A C5 H5B 111.0 . .
O4 C6 O3 122.16(18) . .
O4 C6 C2 119.13(17) . .
O3 C6 C2 118.54(17) . .
N1 C7 C8 179.2(2) . .
C7 C8 H8A 109.5 . .
C7 C8 H8B 109.5 . .
H8A C8 H8B 109.5 . .
C7 C8 H8C 109.5 . .
H8A C8 H8C 109.5 . .
H8B C8 H8C 109.5 . .
N2 C9 C10 179.1(2) . .
C9 C10 H10A 109.5 . .
C9 C10 H10B 109.5 . .
H10A C10 H10B 109.5 . .
C9 C10 H10C 109.5 . .
H10A C10 H10C 109.5 . .
H10B C10 H10C 109.5 . .
N3 C11 C12 178.0(3) . .
C11 C12 H12A 109.5 . .
C11 C12 H12B 109.5 . .
H12A C12 H12B 109.5 . .
C11 C12 H12C 109.5 . .
H12A C12 H12C 109.5 . .
H12B C12 H12C 109.5 . .
N4 C13 C14 178.9(2) . .
C13 C14 H14A 109.5 . .
C13 C14 H14B 109.5 . .
H14A C14 H14B 109.5 . .
C13 C14 H14C 109.5 . .
H14A C14 H14C 109.5 . .
H14B C14 H14C 109.5 . .
N5 C15 C16 179.0(3) . .
C15 C16 H16A 109.5 . .
C15 C16 H16B 109.5 . .
H16A C16 H16B 109.5 . .
C15 C16 H16C 109.5 . .
H16A C16 H16C 109.5 . .
H16B C16 H16C 109.5 . .
N6 C17 C18 179.4(3) . .
C17 C18 H18A 109.5 . .
C17 C18 H18B 109.5 . .
H18A C18 H18B 109.5 . .
C17 C18 H18C 109.5 . .
H18A C18 H18C 109.5 . .
H18B C18 H18C 109.5 . .
F4 B1 F2 109.4(3) . .
F4 B1 F1 112.7(3) . .
F2 B1 F1 109.0(3) . .
F4 B1 F3 107.9(3) . .
F2 B1 F3 108.2(3) . .
F1 B1 F3 109.5(3) . .
F7 B2 F5 112.5(2) . .
F7 B2 F6 108.6(2) . .
F5 B2 F6 109.7(2) . .
F7 B2 F8 110.1(2) . .
F5 B2 F8 108.2(2) . .
F6 B2 F8 107.7(2) . .
N7 C19 C20 177.4(4) . .
C19 C20 H20A 109.5 . .
C19 C20 H20B 109.5 . .
H20A C20 H20B 109.5 . .
C19 C20 H20C 109.5 . .
H20A C20 H20C 109.5 . .
H20B C20 H20C 109.5 . .

loop_
_geom_bond_atom_site_label_1
_geom_bond_atom_site_label_2
_geom_bond_distance
_geom_bond_site_symmetry_2
Mo1 O3 2.0825(14) .
Mo1 O1 2.0932(14) .
Mo1 N3 2.1497(18) .
Mo1 Mo2 2.1529(2) .
Mo1 N1 2.1585(18) .
Mo2 O2 2.0790(14) .
Mo2 O4 2.0895(14) .
Mo2 N2 2.1507(18) .
Mo2 N4 2.1562(18) .
O1 C1 1.276(2) .
O2 C1 1.267(2) .
O3 C6 1.272(2) .
O4 C6 1.270(2) .
N1 C7 1.136(3) .
N2 C9 1.138(3) .
N3 C11 1.135(3) .
N4 C13 1.137(3) .
N5 C15 1.126(3) .
N6 C17 1.139(3) .
C1 C2 1.519(3) 2_666
C2 C6 1.518(3) .
C2 C1 1.519(3) 2_666
C2 C3 1.553(3) .
C2 C5 1.556(3) .
C3 C4 1.535(3) .
C3 H3A 0.9900 .
C3 H3B 0.9900 .
C4 C5 1.548(3) .
C4 H4A 0.9900 .
C4 H4B 0.9900 .
C5 H5A 0.9900 .
C5 H5B 0.9900 .
C7 C8 1.459(3) .
C8 H8A 0.9800 .
C8 H8B 0.9800 .
C8 H8C 0.9800 .
C9 C10 1.454(3) .
C10 H10A 0.9800 .
C10 H10B 0.9800 .
C10 H10C 0.9800 .
C11 C12 1.460(3) .
C12 H12A 0.9800 .
C12 H12B 0.9800 .
C12 H12C 0.9800 .
C13 C14 1.458(3) .
C14 H14A 0.9800 .
C14 H14B 0.9800 .
C14 H14C 0.9800 .
C15 C16 1.454(4) .
C16 H16A 0.9800 .
C16 H16B 0.9800 .
C16 H16C 0.9800 .
C17 C18 1.460(3) .
C18 H18A 0.9800 .
C18 H18B 0.9800 .
C18 H18C 0.9800 .
B1 F4 1.377(4) .
B1 F2 1.378(4) .
B1 F1 1.379(4) .
B1 F3 1.417(4) .
B2 F7 1.376(3) .
B2 F5 1.378(3) .
B2 F6 1.389(3) .
B2 F8 1.395(3) .
N7 C19 1.131(4) .
C19 C20 1.442(5) .
C20 H20A 0.9800 .
C20 H20B 0.9800 .
C20 H20C 0.9800 .
